data_7714818
loop_
_publ_author_name
'Biswas, Mitrali'
'Dey, Sanchaita'
'Dhara, Suman'
'Panda, Sanjib'
'Lahiri, Goutam Kumar'

_publ_section_title
;
 Metal-ligand synergy driven functionalisation of alkylene linked
 bis(aldimine) on a diruthenium(II) platform. Cyclisation <i>versus</i>
 oxygenation.
;
_journal_issue 5
_journal_name_full 'Dalton transactions (Cambridge, England : 2003)'
_journal_page_first 2167
_journal_page_last 2180
_journal_paper_doi 10.1039/d3dt03730d
_journal_volume 53
_journal_year 2024
_chemical_formula_moiety 'C36 H46 N4 O8 Ru2, 2(Cl O4), 4(C H Cl3)'
_chemical_formula_sum 'C40 H50 Cl14 N4 O16 Ru2'
_chemical_formula_weight 1541.28
_space_group_crystal_system monoclinic
_space_group_IT_number 15
_space_group_name_Hall '-C 2yc'
_space_group_name_H-M_alt 'C 1 2/c 1'
_atom_sites_solution_hydrogens geom
_atom_sites_solution_primary dual
_audit_creation_date 2023-08-23
_audit_creation_method
;
Olex2 1.3-ac4
(compiled 2019.04.23 svn.r3594 for Rigaku Oxford Diffraction, GUI svn.r5739)
;
_audit_update_record
;
2023-10-17 deposited with the CCDC.	2023-12-21 downloaded from the CCDC.
;
_cell_angle_alpha 90
_cell_angle_beta 97.806(3)
_cell_angle_gamma 90
_cell_formula_units_Z 4
_cell_length_a 22.5574(6)
_cell_length_b 13.0011(3)
_cell_length_c 21.5012(6)
_cell_measurement_reflns_used 9652
_cell_measurement_temperature 150.00(10)
_cell_measurement_theta_max 23.7240
_cell_measurement_theta_min 1.8100
_cell_volume 6247.2(3)
_computing_cell_refinement 'CrysAlisPro 1.171.41.93a (Rigaku OD, 2020)'
_computing_data_collection 'CrysAlisPro 1.171.41.93a (Rigaku OD, 2020)'
_computing_data_reduction 'CrysAlisPro 1.171.41.93a (Rigaku OD, 2020)'
_computing_molecular_graphics 'Olex2 (Dolomanov et al., 2009)'
_computing_publication_material 'Olex2 (Dolomanov et al., 2009)'
_computing_structure_refinement 'ShelXL (Sheldrick, 2015)'
_computing_structure_solution 'ShelXT (Sheldrick, 2015)'
_diffrn_ambient_environment N~2~
_diffrn_ambient_temperature 150.00(10)
_diffrn_detector 'CCD plate'
_diffrn_measured_fraction_theta_full 1.000
_diffrn_measured_fraction_theta_max 1.000
_diffrn_measurement_details
;
List of Runs (angles in degrees, time in seconds):

  # Type    Start    End  Width  t~exp~   \w     \q     \k     \f   Frames
#--------------------------------------------------------------------------
  1  \f   -106.56 101.94   0.50    2.00  81.02  -9.84  31.50    --   417
  2  \f   -161.73  22.77   0.50    2.00   6.61  -9.84 -31.50    --   369
  3  \w   -100.81  15.69   0.50    2.00    --   -9.84 -59.25-123.92  233
  4  \w   -100.81  15.69   0.50    2.00    --   -9.84 -59.25 -51.92  233
;
_diffrn_measurement_device 'abstract diffractometer'
_diffrn_measurement_device_type 'Saxi-CrysAlisPro-abstract goniometer imported SAXI images'
_diffrn_measurement_method '\w and \f scans'
_diffrn_orient_matrix_type 'CrysAlisPro convention (1999,Acta A55,543-557)'
_diffrn_orient_matrix_UB_11 0.0105584000
_diffrn_orient_matrix_UB_12 0.0041500000
_diffrn_orient_matrix_UB_13 -0.0294872000
_diffrn_orient_matrix_UB_21 0.0156719000
_diffrn_orient_matrix_UB_22 -0.0470633000
_diffrn_orient_matrix_UB_23 0.0057041000
_diffrn_orient_matrix_UB_31 -0.0255019000
_diffrn_orient_matrix_UB_32 -0.0272971000
_diffrn_orient_matrix_UB_33 -0.0143721000
_diffrn_radiation_monochromator graphite
_diffrn_radiation_probe x-ray
_diffrn_radiation_type 'Mo K\a'
_diffrn_radiation_wavelength 0.71073
_diffrn_reflns_av_R_equivalents 0.0676
_diffrn_reflns_av_unetI/netI 0.0336
_diffrn_reflns_Laue_measured_fraction_full 1.000
_diffrn_reflns_Laue_measured_fraction_max 1.000
_diffrn_reflns_limit_h_max 26
_diffrn_reflns_limit_h_min -26
_diffrn_reflns_limit_k_max 15
_diffrn_reflns_limit_k_min -15
_diffrn_reflns_limit_l_max 25
_diffrn_reflns_limit_l_min -25
_diffrn_reflns_number 52427
_diffrn_reflns_point_group_measured_fraction_full 1.000
_diffrn_reflns_point_group_measured_fraction_max 1.000
_diffrn_reflns_theta_full 24.999
_diffrn_reflns_theta_max 24.999
_diffrn_reflns_theta_min 1.812
_diffrn_source 'fine-focus sealed X-ray tube'
_diffrn_source_type 'Enhance (Mo) X-ray Source'
_exptl_absorpt_coefficient_mu 1.144
_exptl_absorpt_correction_T_max 1.00000
_exptl_absorpt_correction_T_min 0.21928
_exptl_absorpt_correction_type multi-scan
_exptl_absorpt_process_details
;
CrysAlisPro 1.171.41.93a (Rigaku Oxford Diffraction, 2020)
Empirical absorption correction using spherical harmonics,
implemented in SCALE3 ABSPACK scaling algorithm.
;
_exptl_crystal_colour 'metallic dark green'
_exptl_crystal_colour_lustre metallic
_exptl_crystal_colour_modifier dark
_exptl_crystal_colour_primary green
_exptl_crystal_density_diffrn 1.639
_exptl_crystal_description block
_exptl_crystal_F_000 3088
_exptl_crystal_size_max 0.09
_exptl_crystal_size_mid 0.07
_exptl_crystal_size_min 0.05
_refine_diff_density_max 1.544
_refine_diff_density_min -0.939
_refine_diff_density_rms 0.136
_refine_ls_extinction_method none
_refine_ls_goodness_of_fit_ref 1.092
_refine_ls_hydrogen_treatment constr
_refine_ls_matrix_type full
_refine_ls_number_parameters 347
_refine_ls_number_reflns 5509
_refine_ls_number_restraints 12
_refine_ls_restrained_S_all 1.091
_refine_ls_R_factor_all 0.0836
_refine_ls_R_factor_gt 0.0697
_refine_ls_shift/su_max 0.001
_refine_ls_shift/su_mean 0.000
_refine_ls_structure_factor_coef Fsqd
_refine_ls_weighting_details 'w=1/[\s^2^(Fo^2^)+(0.0865P)^2^+77.8670P] where P=(Fo^2^+2Fc^2^)/3'
_refine_ls_weighting_scheme calc
_refine_ls_wR_factor_gt 0.1819
_refine_ls_wR_factor_ref 0.1912
_reflns_Friedel_coverage 0.000
_reflns_number_gt 4581
_reflns_number_total 5509
_reflns_threshold_expression 'I > 2\s(I)'
_cod_data_source_file d3dt03730d2.cif
_cod_data_source_block '[5](ClO4)2'
_cod_depositor_comments 'Adding full bibliography for 7714816--7714822.cif.'
_cod_database_code 7714818
_shelx_shelxl_version_number 2018/3
_shelx_space_group_comment
;
The symmetry employed for this shelxl refinement is uniquely defined
by the following loop, which should always be used as a source of
symmetry information in preference to the above space-group names.
They are only intended as comments.
;
_shelx_estimated_absorpt_t_max 0.945
_shelx_estimated_absorpt_t_min 0.904
_reflns_odcompleteness_completeness 89.32
_reflns_odcompleteness_iscentric 1
_reflns_odcompleteness_theta 33.75
_olex2_refinement_description
;
1. Others
 Fixed Uiso: H8A(0.04) H8B(0.04) H7A(0.042) H7B(0.042) H4(0.051) H1(0.046)
 H13A(0.074) H13B(0.074) H13C(0.074) H3(0.059) H6(0.041) H2(0.059) H14A(0.086)
 H14B(0.086) H14C(0.086) H11(0.069) H19(0.08) H20(0.088) H16(0.08) H9A(0.117)
 H9B(0.117) H9C(0.117) H18A(0.182) H18B(0.182) H18C(0.182)
 Fixed X: H8A(0.485421) H8B(0.491335) H7A(0.578408) H7B(0.589364) H4(0.728617)
 H1(0.671857) H13A(0.439424) H13B(0.399493) H13C(0.45313) H3(0.768133)
 H6(0.652694) H2(0.736903) H14A(0.695286) H14B(0.724618) H14C(0.749495)
 H11(0.414747) H19(0.693501) H20(0.627332) H16(0.661936) H9A(0.479435)
 H9B(0.416385) H9C(0.443951) H18A(0.635964) H18B(0.612069) H18C(0.566778)
 Fixed Y: H8A(0.56556) H8B(0.603877) H7A(0.645693) H7B(0.526228) H4(0.357175)
 H1(0.607212) H13A(0.548106) H13B(0.542684) H13C(0.462811) H3(0.353972)
 H6(0.444742) H2(0.477266) H14A(0.921721) H14B(0.964361) H14C(0.860925)
 H11(0.707759) H19(0.154101) H20(0.200123) H16(0.957237) H9A(0.903475)
 H9B(0.84632) H9C(0.908579) H18A(0.86328) H18B(0.963035) H18C(0.87214)
 Fixed Z: H8A(0.548908) H8B(0.479416) H7A(0.54947) H7B(0.565398) H4(0.443736)
 H1(0.293127) H13A(0.256699) H13B(0.312705) H13C(0.31039) H3(0.348309)
 H6(0.510898) H2(0.271583) H14A(0.516856) H14B(0.458222) H14C(0.492742)
 H11(0.345904) H19(0.219011) H20(0.347528) H16(0.370692) H9A(0.450052)
 H9B(0.433951) H9C(0.38042) H18A(0.232064) H18B(0.264502) H18C(0.240641)
;
_olex2_submission_special_instructions 'No special instructions were received'
_oxdiff_exptl_absorpt_empirical_details
;
Empirical correction (ABSPACK) includes:
- Absorption correction using spherical harmonics
- Frame scaling
;
_oxdiff_exptl_absorpt_empirical_full_max 2.555
_oxdiff_exptl_absorpt_empirical_full_min 0.368

loop_
_space_group_symop_operation_xyz
'x, y, z'
'-x, y, -z+1/2'
'x+1/2, y+1/2, z'
'-x+1/2, y+1/2, -z+1/2'
'-x, -y, -z'
'x, -y, z-1/2'
'-x+1/2, -y+1/2, -z'
'x+1/2, -y+1/2, z-1/2'

loop_
_atom_site_label
_atom_site_type_symbol
_atom_site_fract_x
_atom_site_fract_y
_atom_site_fract_z
_atom_site_U_iso_or_equiv
_atom_site_adp_type
_atom_site_occupancy
_atom_site_site_symmetry_order
_atom_site_calc_flag
_atom_site_refinement_flags_posn
_atom_site_refinement_flags_adp
_atom_site_refinement_flags_occupancy
_atom_site_disorder_assembly
_atom_site_disorder_group
Ru1 Ru 0.59950(2) 0.66191(4) 0.40245(2) 0.03038(19) Uani 1 1 d . . . . .
Cl1 Cl 0.77476(8) 0.12438(13) 0.35459(8) 0.0397(4) Uani 1 1 d . . . . .
Cl7 Cl 0.56231(12) 0.33288(19) 0.34816(13) 0.0724(7) Uani 1 1 d . . . . .
Cl6 Cl 0.61659(16) 0.2099(3) 0.45183(16) 0.0998(10) Uani 1 1 d . . . . .
Cl4 Cl 0.61688(17) 0.2687(3) 0.21395(18) 0.1175(13) Uani 1 1 d . . . . .
Cl2 Cl 0.63202(17) 0.0996(3) 0.1330(2) 0.1192(13) Uani 1 1 d . . . . .
Cl3 Cl 0.71641(17) 0.2648(3) 0.1454(2) 0.1233(14) Uani 1 1 d . . . . .
Cl5 Cl 0.54042(19) 0.1156(3) 0.3475(3) 0.1486(19) Uani 1 1 d . . . . .
O2 O 0.53366(18) 0.5756(3) 0.3572(2) 0.0321(10) Uani 1 1 d . . . . .
O3 O 0.6634(2) 0.7491(3) 0.4488(2) 0.0349(10) Uani 1 1 d . . . . .
O4 O 0.5996(2) 0.7493(4) 0.3249(2) 0.0395(11) Uani 1 1 d . . . . .
O1 O 0.5399(2) 0.7618(3) 0.4297(2) 0.0353(10) Uani 1 1 d . . . . .
N1 N 0.6604(2) 0.5583(4) 0.3779(2) 0.0297(12) Uani 1 1 d . . . . .
O5 O 0.8021(3) 0.0246(4) 0.3621(3) 0.0585(15) Uani 1 1 d . . . . .
N2 N 0.6072(2) 0.5650(4) 0.4778(2) 0.0312(12) Uani 1 1 d . . . . .
O6 O 0.8021(3) 0.1828(4) 0.3096(3) 0.0558(15) Uani 1 1 d . . . . .
O7 O 0.7119(3) 0.1145(6) 0.3309(4) 0.080(2) Uani 1 1 d . . . . .
O8 O 0.7817(4) 0.1763(5) 0.4142(3) 0.077(2) Uani 1 1 d . . . . .
C8 C 0.5069(3) 0.5539(5) 0.5124(3) 0.0332(14) Uani 1 1 d . . . . .
H8A H 0.485421 0.565560 0.548908 0.040 Uiso 1 1 calc R . . . .
H8B H 0.491335 0.603877 0.479416 0.040 Uiso 1 1 calc R . . . .
C5 C 0.6763(3) 0.4833(5) 0.4222(3) 0.0325(14) Uani 1 1 d . . . . .
C7 C 0.5733(3) 0.5752(5) 0.5321(3) 0.0354(15) Uani 1 1 d . . . . .
H7A H 0.578408 0.645693 0.549470 0.042 Uiso 1 1 calc R . . . .
H7B H 0.589364 0.526228 0.565398 0.042 Uiso 1 1 calc R . . . .
C4 C 0.7169(3) 0.4073(5) 0.4123(4) 0.0426(17) Uani 1 1 d . . . . .
H4 H 0.728617 0.357175 0.443736 0.051 Uiso 1 1 calc R . . . .
C1 C 0.6830(3) 0.5555(6) 0.3237(3) 0.0380(16) Uani 1 1 d . . . . .
H1 H 0.671857 0.607212 0.293127 0.046 Uiso 1 1 calc R . . . .
C13 C 0.4399(3) 0.5337(7) 0.3015(4) 0.0493(19) Uani 1 1 d . . . . .
H13A H 0.439424 0.548106 0.256699 0.074 Uiso 1 1 calc GR . . . .
H13B H 0.399493 0.542684 0.312705 0.074 Uiso 1 1 calc GR . . . .
H13C H 0.453130 0.462811 0.310390 0.074 Uiso 1 1 calc GR . . . .
C3 C 0.7401(3) 0.4055(6) 0.3560(4) 0.0493(19) Uani 1 1 d . . . . .
H3 H 0.768133 0.353972 0.348309 0.059 Uiso 1 1 calc R . . . .
C6 C 0.6452(3) 0.4918(5) 0.4769(3) 0.0345(15) Uani 1 1 d . . . . .
H6 H 0.652694 0.444742 0.510898 0.041 Uiso 1 1 calc R . . . .
C12 C 0.4813(4) 0.6053(6) 0.3387(4) 0.054(2) Uani 1 1 d . . . . .
C2 C 0.7223(4) 0.4791(6) 0.3110(4) 0.0491(19) Uani 1 1 d . . . . .
H2 H 0.736903 0.477266 0.271583 0.059 Uiso 1 1 calc R . . . .
C14 C 0.7136(4) 0.9022(6) 0.4798(4) 0.057(2) Uani 1 1 d . . . . .
H14A H 0.695286 0.921721 0.516856 0.086 Uiso 1 1 calc GR . . . .
H14B H 0.724618 0.964361 0.458222 0.086 Uiso 1 1 calc GR . . . .
H14C H 0.749495 0.860925 0.492742 0.086 Uiso 1 1 calc GR . . . .
C15 C 0.6707(4) 0.8418(7) 0.4370(5) 0.064(3) Uani 1 1 d . . . . .
C11 C 0.4559(4) 0.6958(7) 0.3603(4) 0.058(2) Uani 1 1 d . . . . .
H11 H 0.414747 0.707759 0.345904 0.069 Uiso 1 1 calc R . . . .
C19 C 0.6691(4) 0.1908(8) 0.1835(5) 0.066(2) Uani 1 1 d . . . . .
H19 H 0.693501 0.154101 0.219011 0.080 Uiso 1 1 calc R . . . .
C10 C 0.4853(4) 0.7690(7) 0.4006(4) 0.060(2) Uani 1 1 d . U . . .
C17 C 0.6207(4) 0.8372(7) 0.3227(4) 0.063(2) Uani 1 1 d . U . . .
C20 C 0.5918(4) 0.2117(8) 0.3698(5) 0.073(3) Uani 1 1 d . . . . .
H20 H 0.627332 0.200123 0.347528 0.088 Uiso 1 1 calc R . . . .
C16 C 0.6521(4) 0.8870(7) 0.3757(5) 0.066(2) Uani 1 1 d . . . . .
H16 H 0.661936 0.957237 0.370692 0.080 Uiso 1 1 calc R . . . .
C9 C 0.4535(5) 0.8653(9) 0.4178(5) 0.078(3) Uani 1 1 d . . . . .
H9A H 0.479435 0.903475 0.450052 0.117 Uiso 1 1 calc GR . . . .
H9B H 0.416385 0.846320 0.433951 0.117 Uiso 1 1 calc GR . . . .
H9C H 0.443951 0.908579 0.380420 0.117 Uiso 1 1 calc GR . . . .
C18 C 0.6077(8) 0.8884(8) 0.2594(5) 0.121(6) Uani 1 1 d . . . . .
H18A H 0.635964 0.863280 0.232064 0.182 Uiso 1 1 calc GR . . . .
H18B H 0.612069 0.963035 0.264502 0.182 Uiso 1 1 calc GR . . . .
H18C H 0.566778 0.872140 0.240641 0.182 Uiso 1 1 calc GR . . . .

loop_
_atom_site_aniso_label
_atom_site_aniso_U_11
_atom_site_aniso_U_22
_atom_site_aniso_U_33
_atom_site_aniso_U_23
_atom_site_aniso_U_13
_atom_site_aniso_U_12
Ru1 0.0284(3) 0.0303(3) 0.0332(3) 0.0042(2) 0.0071(2) -0.0007(2)
Cl1 0.0403(9) 0.0366(9) 0.0439(10) 0.0042(7) 0.0123(7) 0.0076(7)
Cl7 0.0691(15) 0.0680(15) 0.0810(17) -0.0172(13) 0.0127(12) 0.0122(12)
Cl6 0.108(2) 0.101(2) 0.097(2) 0.0277(18) 0.0404(19) 0.0015(19)
Cl4 0.115(3) 0.137(3) 0.105(2) -0.008(2) 0.033(2) 0.059(2)
Cl2 0.098(2) 0.098(2) 0.157(4) -0.039(2) 0.002(2) -0.0065(19)
Cl3 0.107(3) 0.097(2) 0.177(4) 0.058(3) 0.059(3) 0.005(2)
Cl5 0.104(3) 0.078(2) 0.260(6) -0.032(3) 0.008(3) -0.019(2)
O2 0.023(2) 0.034(2) 0.040(3) 0.005(2) 0.0018(19) 0.0011(18)
O3 0.037(2) 0.030(2) 0.038(3) 0.000(2) 0.002(2) -0.0021(19)
O4 0.043(3) 0.035(3) 0.041(3) 0.010(2) 0.007(2) -0.003(2)
O1 0.031(2) 0.032(2) 0.043(3) 0.001(2) 0.007(2) 0.0015(19)
N1 0.025(3) 0.030(3) 0.033(3) 0.001(2) 0.002(2) -0.008(2)
O5 0.064(4) 0.037(3) 0.076(4) 0.002(3) 0.014(3) 0.016(3)
N2 0.027(3) 0.036(3) 0.031(3) 0.004(2) 0.003(2) -0.004(2)
O6 0.066(4) 0.051(3) 0.057(3) 0.008(3) 0.031(3) 0.005(3)
O7 0.039(3) 0.081(5) 0.118(6) 0.026(4) 0.010(3) 0.004(3)
O8 0.127(6) 0.060(4) 0.043(3) 0.002(3) 0.010(4) 0.034(4)
C8 0.032(3) 0.039(4) 0.029(3) -0.001(3) 0.010(3) -0.001(3)
C5 0.029(3) 0.031(3) 0.038(4) 0.001(3) 0.006(3) -0.003(3)
C7 0.037(4) 0.041(4) 0.030(3) 0.001(3) 0.007(3) -0.003(3)
C4 0.043(4) 0.033(4) 0.053(5) 0.009(3) 0.010(3) 0.008(3)
C1 0.035(4) 0.042(4) 0.037(4) 0.005(3) 0.006(3) -0.001(3)
C13 0.032(4) 0.074(6) 0.041(4) -0.001(4) 0.003(3) -0.001(4)
C3 0.043(4) 0.038(4) 0.070(6) -0.004(4) 0.019(4) 0.002(3)
C6 0.038(4) 0.031(3) 0.032(4) 0.002(3) -0.001(3) -0.006(3)
C12 0.058(5) 0.045(5) 0.054(5) -0.012(4) -0.014(4) 0.010(4)
C2 0.056(5) 0.043(4) 0.053(5) -0.005(4) 0.026(4) -0.006(4)
C14 0.060(5) 0.045(5) 0.064(6) -0.012(4) -0.004(4) -0.012(4)
C15 0.049(5) 0.045(5) 0.091(7) 0.014(5) -0.011(5) -0.015(4)
C11 0.044(4) 0.062(5) 0.065(6) 0.003(4) 0.004(4) 0.000(4)
C19 0.065(6) 0.062(6) 0.074(6) 0.011(5) 0.016(5) 0.012(5)
C10 0.065(5) 0.056(5) 0.061(5) 0.001(4) 0.021(4) 0.000(4)
C17 0.071(5) 0.061(5) 0.057(5) -0.006(4) 0.011(4) 0.010(4)
C20 0.059(6) 0.066(6) 0.098(8) -0.008(6) 0.024(5) 0.010(5)
C16 0.075(6) 0.051(5) 0.074(7) 0.003(5) 0.015(5) -0.002(5)
C9 0.078(7) 0.084(7) 0.077(7) 0.006(6) 0.024(6) 0.033(6)
C18 0.27(2) 0.055(6) 0.039(6) 0.014(5) 0.029(8) 0.021(9)

loop_
_atom_type_symbol
_atom_type_description
_atom_type_scat_dispersion_real
_atom_type_scat_dispersion_imag
_atom_type_scat_source
C C 0.0033 0.0016 'International Tables Vol C Tables 4.2.6.8 and 6.1.1.4'
H H 0.0000 0.0000 'International Tables Vol C Tables 4.2.6.8 and 6.1.1.4'
Cl Cl 0.1484 0.1585 'International Tables Vol C Tables 4.2.6.8 and 6.1.1.4'
N N 0.0061 0.0033 'International Tables Vol C Tables 4.2.6.8 and 6.1.1.4'
O O 0.0106 0.0060 'International Tables Vol C Tables 4.2.6.8 and 6.1.1.4'
Ru Ru -1.2594 0.8363 'International Tables Vol C Tables 4.2.6.8 and 6.1.1.4'

loop_
_geom_angle_atom_site_label_1
_geom_angle_atom_site_label_2
_geom_angle_atom_site_label_3
_geom_angle
_geom_angle_site_symmetry_1
_geom_angle_site_symmetry_3
_geom_angle_publ_flag
O2 Ru1 O4 89.87(19) . . ?
O2 Ru1 O1 91.26(18) . . ?
O2 Ru1 N1 89.17(18) . . ?
O2 Ru1 N2 90.99(19) . . ?
O3 Ru1 O2 178.53(18) . . ?
O3 Ru1 O4 90.64(19) . . ?
O3 Ru1 O1 87.39(19) . . ?
O3 Ru1 N1 92.16(19) . . ?
O3 Ru1 N2 88.7(2) . . ?
O4 Ru1 N1 94.7(2) . . ?
O4 Ru1 N2 173.7(2) . . ?
O1 Ru1 O4 87.30(19) . . ?
O1 Ru1 N1 178.0(2) . . ?
O1 Ru1 N2 98.9(2) . . ?
N2 Ru1 N1 79.1(2) . . ?
O5 Cl1 O7 110.2(4) . . ?
O5 Cl1 O8 109.3(4) . . ?
O6 Cl1 O5 109.7(4) . . ?
O6 Cl1 O7 107.5(4) . . ?
O6 Cl1 O8 110.3(4) . . ?
O8 Cl1 O7 109.8(5) . . ?
C12 O2 Ru1 125.9(5) . . ?
C15 O3 Ru1 123.8(5) . . ?
C17 O4 Ru1 126.4(6) . . ?
C10 O1 Ru1 122.1(5) . . ?
C5 N1 Ru1 114.2(4) . . ?
C1 N1 Ru1 126.4(5) . . ?
C1 N1 C5 119.4(6) . . ?
C7 N2 Ru1 124.8(4) . . ?
C6 N2 Ru1 115.5(4) . . ?
C6 N2 C7 119.6(6) . . ?
C8 C8 C7 114.5(7) 5_666 . ?
N1 C5 C4 121.0(6) . . ?
N1 C5 C6 113.4(6) . . ?
C4 C5 C6 125.6(6) . . ?
N2 C7 C8 110.8(5) . . ?
C5 C4 C3 119.0(7) . . ?
N1 C1 C2 121.5(7) . . ?
C2 C3 C4 119.5(7) . . ?
N2 C6 C5 117.8(6) . . ?
O2 C12 C13 118.6(7) . . ?
O2 C12 C11 123.9(7) . . ?
C11 C12 C13 116.6(7) . . ?
C3 C2 C1 119.5(7) . . ?
O3 C15 C14 119.0(8) . . ?
O3 C15 C16 123.0(8) . . ?
C16 C15 C14 115.9(8) . . ?
C10 C11 C12 126.4(8) . . ?
Cl2 C19 Cl4 109.6(6) . . ?
Cl3 C19 Cl4 110.3(6) . . ?
Cl3 C19 Cl2 111.1(6) . . ?
O1 C10 C11 125.9(8) . . ?
O1 C10 C9 113.0(8) . . ?
C11 C10 C9 121.0(9) . . ?
O4 C17 C16 122.9(9) . . ?
O4 C17 C18 114.4(9) . . ?
C16 C17 C18 122.6(10) . . ?
Cl7 C20 Cl6 109.5(6) . . ?
Cl5 C20 Cl7 111.2(6) . . ?
Cl5 C20 Cl6 112.1(6) . . ?
C17 C16 C15 126.7(9) . . ?

loop_
_geom_bond_atom_site_label_1
_geom_bond_atom_site_label_2
_geom_bond_distance
_geom_bond_site_symmetry_2
_geom_bond_publ_flag
Ru1 O2 2.004(4) . ?
Ru1 O3 1.991(4) . ?
Ru1 O4 2.017(5) . ?
Ru1 O1 2.013(4) . ?
Ru1 N1 2.044(5) . ?
Ru1 N2 2.042(5) . ?
Cl1 O5 1.437(5) . ?
Cl1 O6 1.433(6) . ?
Cl1 O7 1.446(6) . ?
Cl1 O8 1.438(6) . ?
Cl7 C20 1.748(10) . ?
Cl6 C20 1.776(12) . ?
Cl4 C19 1.748(10) . ?
Cl2 C19 1.743(11) . ?
Cl3 C19 1.723(10) . ?
Cl5 C20 1.727(11) . ?
O2 C12 1.255(9) . ?
O3 C15 1.247(9) . ?
O4 C17 1.242(11) . ?
O1 C10 1.307(10) . ?
N1 C5 1.376(8) . ?
N1 C1 1.335(9) . ?
N2 C7 1.485(8) . ?
N2 C6 1.282(9) . ?
C8 C8 1.516(13) 5_666 ?
C8 C7 1.525(9) . ?
C5 C4 1.382(10) . ?
C5 C6 1.454(9) . ?
C4 C3 1.385(11) . ?
C1 C2 1.383(10) . ?
C13 C12 1.475(11) . ?
C3 C2 1.382(12) . ?
C12 C11 1.415(12) . ?
C14 C15 1.468(11) . ?
C15 C16 1.453(13) . ?
C11 C10 1.394(13) . ?
C10 C9 1.513(13) . ?
C17 C16 1.414(13) . ?
C17 C18 1.507(13) . ?
